data_7050594
loop_
_publ_author_name
'Martin Chadim'
'Pilar D\'iaz'
'Enrique Garc\'ia-Espa\~na'
'Jana Hodacova'
'Peter C. Junk'
'Julio Latorre'
'Jos\'e M. Llinares'
'Conxa Soriano'
'Jiri Zavada'

_publ_section_title
;
 Copper(II) and Zn(II) coordination chemistry of tetraaza[n]cyclophanes
;
_journal_issue 7
_journal_name_full 'New J. Chem.'
_journal_page_first 1132
_journal_page_last 1139
_journal_paper_doi 10.1039/b303470d
_journal_volume 27
_journal_year 2003
_chemical_formula_sum 'C28.5 H35 N10 O14.5'
_chemical_formula_weight 749.66
_chemical_name_common janaB
_chemical_name_systematic
;
?
;
_space_group_IT_number 2
_symmetry_cell_setting triclinic
_symmetry_space_group_name_Hall '-P 1'
_symmetry_space_group_name_H-M 'P -1'
_atom_sites_solution_hydrogens geom
_atom_sites_solution_primary direct
_atom_sites_solution_secondary difmap
_audit_creation_method SHELXL-97
_cell_angle_alpha 92.796(3)
_cell_angle_beta 92.386(3)
_cell_angle_gamma 101.263(3)
_cell_formula_units_Z 2
_cell_length_a 8.1875(12)
_cell_length_b 13.3925(19)
_cell_length_c 15.778(2)
_cell_measurement_temperature 296(2)
_cell_volume 1692.4(4)
_computing_cell_refinement 'SAINT (Bruker, 1998)'
_computing_data_collection 'SMART (Bruker, 1998)'
_computing_data_reduction 'SAINT (Bruker, 1998)'
_computing_molecular_graphics 'X-Seed (Barbour, 1999)'
_computing_publication_material 'CIFTAB (Sheldrick, 1997)'
_computing_structure_refinement 'SHELXL-97 (Sheldrick, 1997)'
_computing_structure_solution 'SHELXS-97 (Sheldrick, 1990)'
_diffrn_ambient_temperature 296(2)
_diffrn_measured_fraction_theta_full 0.992
_diffrn_measured_fraction_theta_max 0.992
_diffrn_measurement_device_type 'Bruker SMART 1000 CCD diffractometer'
_diffrn_measurement_method 'omega scans'
_diffrn_radiation_monochromator graphite
_diffrn_radiation_source 'fine-focus sealed tube'
_diffrn_radiation_type MoK\a
_diffrn_radiation_wavelength 0.71073
_diffrn_reflns_av_R_equivalents 0.0362
_diffrn_reflns_av_sigmaI/netI 0.0441
_diffrn_reflns_limit_h_max 8
_diffrn_reflns_limit_h_min -9
_diffrn_reflns_limit_k_max 14
_diffrn_reflns_limit_k_min -14
_diffrn_reflns_limit_l_max 17
_diffrn_reflns_limit_l_min -13
_diffrn_reflns_number 7904
_diffrn_reflns_theta_full 23.31
_diffrn_reflns_theta_max 23.31
_diffrn_reflns_theta_min 1.96
_diffrn_standards_decay_% 0.0
_exptl_absorpt_coefficient_mu 0.120
_exptl_absorpt_correction_T_max 0.9822
_exptl_absorpt_correction_T_min 0.9648
_exptl_absorpt_correction_type multi-scan
_exptl_absorpt_process_details SADABS
_exptl_crystal_density_diffrn 1.471
_exptl_crystal_density_method 'not measured'
_exptl_crystal_F_000 784
_exptl_crystal_size_max 0.30
_exptl_crystal_size_mid 0.20
_exptl_crystal_size_min 0.15
_refine_diff_density_max 0.682
_refine_diff_density_min -0.374
_refine_diff_density_rms 0.059
_refine_ls_extinction_coef 0.001(3)
_refine_ls_extinction_expression Fc^*^=kFc[1+0.001xFc^2^\l^3^/sin(2\q)]^-1/4^
_refine_ls_extinction_method SHELXL
_refine_ls_goodness_of_fit_ref 1.051
_refine_ls_hydrogen_treatment mixed
_refine_ls_matrix_type full
_refine_ls_number_parameters 513
_refine_ls_number_reflns 4854
_refine_ls_number_restraints 0
_refine_ls_restrained_S_all 1.051
_refine_ls_R_factor_all 0.0989
_refine_ls_R_factor_gt 0.0714
_refine_ls_shift/su_max 0.069
_refine_ls_shift/su_mean 0.011
_refine_ls_structure_factor_coef Fsqd
_refine_ls_weighting_details 'calc w=1/[\s^2^(Fo^2^)+(0.1562P)^2^+0.2677P] where P=(Fo^2^+2Fc^2^)/3'
_refine_ls_weighting_scheme calc
_refine_ls_wR_factor_gt 0.2123
_refine_ls_wR_factor_ref 0.2435
_reflns_number_gt 3206
_reflns_number_total 4854
_reflns_threshold_expression >2sigma(I)
_cod_data_source_file b303470d.txt
_cod_data_source_block compound1
_cod_original_sg_symbol_H-M P-1
_cod_original_formula_sum 'C28.50 H35 N10 O14.50'
_cod_database_code 7050594

loop_
_symmetry_equiv_pos_as_xyz
'x, y, z'
'-x, -y, -z'

loop_
_atom_site_label
_atom_site_type_symbol
_atom_site_fract_x
_atom_site_fract_y
_atom_site_fract_z
_atom_site_U_iso_or_equiv
_atom_site_adp_type
_atom_site_occupancy
_atom_site_symmetry_multiplicity
_atom_site_calc_flag
_atom_site_refinement_flags
_atom_site_disorder_assembly
_atom_site_disorder_group
N1 N 0.3178(4) 0.4358(2) 0.83723(19) 0.0444(7) Uani 1 1 d . . .
N2 N 0.1196(4) 0.2332(2) 0.81877(19) 0.0494(8) Uani 1 1 d . . .
N3 N 0.1149(4) 0.2844(3) 0.6562(2) 0.0501(8) Uani 1 1 d . . .
N4 N 0.4665(4) 0.3402(2) 0.70524(19) 0.0490(8) Uani 1 1 d . . .
C1 C 0.5154(4) 0.5706(3) 0.7741(2) 0.0495(9) Uani 1 1 d . . .
C2 C 0.4861(5) 0.6678(3) 0.7633(3) 0.0609(11) Uani 1 1 d . . .
H2 H 0.4385 0.7016 0.8075 0.084(3) Uiso 1 1 calc R . .
C3 C 0.5252(6) 0.7166(3) 0.6891(3) 0.0710(12) Uani 1 1 d . . .
H3 H 0.5020 0.7825 0.6817 0.084(3) Uiso 1 1 calc R . .
C4 C 0.5978(5) 0.6685(4) 0.6263(3) 0.0683(12) Uani 1 1 d . . .
H4 H 0.6255 0.7015 0.5754 0.084(3) Uiso 1 1 calc R . .
C5 C 0.6306(5) 0.5726(3) 0.6367(2) 0.0583(10) Uani 1 1 d . . .
H5 H 0.6812 0.5403 0.5928 0.084(3) Uiso 1 1 calc R . .
C6 C 0.5908(4) 0.5222(3) 0.7104(2) 0.0490(9) Uani 1 1 d . . .
C7 C 0.4668(5) 0.5198(3) 0.8548(2) 0.0572(10) Uani 1 1 d . . .
H7A H 0.5609 0.4917 0.8785 0.084(3) Uiso 1 1 calc R . .
H7B H 0.4408 0.5706 0.8972 0.084(3) Uiso 1 1 calc R . .
C8 C 0.2592(5) 0.3806(3) 0.9129(2) 0.0518(9) Uani 1 1 d . . .
H8A H 0.2406 0.4299 0.9585 0.084(3) Uiso 1 1 calc R . .
H8B H 0.3456 0.3443 0.9343 0.084(3) Uiso 1 1 calc R . .
C9 C 0.0992(4) 0.3048(3) 0.8907(2) 0.0519(9) Uani 1 1 d . . .
H9A H 0.0654 0.2658 0.9409 0.084(3) Uiso 1 1 calc R . .
H9B H 0.0098 0.3418 0.8751 0.084(3) Uiso 1 1 calc R . .
C10 C -0.0351(5) 0.1600(3) 0.7931(3) 0.0662(11) Uani 1 1 d . . .
H10A H -0.0068 0.0948 0.7723 0.084(3) Uiso 1 1 calc R . .
H10B H -0.1031 0.1464 0.8433 0.084(3) Uiso 1 1 calc R . .
C11 C -0.1329(6) 0.1972(4) 0.7268(3) 0.0873(15) Uani 1 1 d . . .
H11A H -0.1618 0.2616 0.7491 0.084(3) Uiso 1 1 calc R . .
H11B H -0.2386 0.1470 0.7157 0.084(3) Uiso 1 1 calc R . .
C12 C -0.0538(5) 0.2166(3) 0.6437(3) 0.0641(11) Uani 1 1 d . . .
H12A H -0.0431 0.1508 0.6151 0.084(3) Uiso 1 1 calc R . .
H12B H -0.1262 0.2489 0.6065 0.084(3) Uiso 1 1 calc R . .
C13 C 0.2425(5) 0.2524(3) 0.6038(3) 0.0579(10) Uani 1 1 d . . .
H13A H 0.2037 0.2473 0.5432 0.084(3) Uiso 1 1 calc R . .
H13B H 0.2582 0.1840 0.6195 0.084(3) Uiso 1 1 calc R . .
C14 C 0.4061(5) 0.3264(3) 0.6159(2) 0.0574(10) Uani 1 1 d . . .
H14A H 0.4899 0.3012 0.5816 0.084(3) Uiso 1 1 calc R . .
H14B H 0.3927 0.3931 0.5951 0.084(3) Uiso 1 1 calc R . .
C15 C 0.6228(5) 0.4160(3) 0.7183(3) 0.0584(10) Uani 1 1 d . . .
H15A H 0.7020 0.4021 0.6756 0.084(3) Uiso 1 1 calc R . .
H15B H 0.6739 0.4104 0.7754 0.084(3) Uiso 1 1 calc R . .
O1A O 0.0817(3) 0.4827(2) 0.71872(16) 0.0594(7) Uani 1 1 d . . .
N1A N -0.0401(4) 0.5936(3) 0.8526(2) 0.0574(9) Uani 1 1 d . . .
O2A O 0.0293(5) 0.5293(3) 0.8793(2) 0.0978(12) Uani 1 1 d . . .
O3A O -0.1416(5) 0.6264(3) 0.8931(2) 0.1036(13) Uani 1 1 d . . .
N2A N -0.0352(6) 0.8696(3) 0.6670(4) 0.0914(13) Uani 1 1 d . . .
O4A O -0.0960(7) 0.9128(3) 0.7229(3) 0.1261(16) Uani 1 1 d . . .
O5A O -0.0040(6) 0.9055(3) 0.5984(3) 0.1226(15) Uani 1 1 d . . .
N3A N 0.1614(4) 0.5720(3) 0.5590(2) 0.0643(10) Uani 1 1 d . . .
O6A O 0.2207(5) 0.6261(3) 0.5019(2) 0.1075(13) Uani 1 1 d . . .
O7A O 0.1569(5) 0.4813(3) 0.5564(2) 0.0877(11) Uani 1 1 d . . .
C1A C 0.0610(4) 0.5711(3) 0.7069(2) 0.0450(9) Uani 1 1 d . . .
C2A C -0.0006(4) 0.6338(3) 0.7704(2) 0.0469(9) Uani 1 1 d . . .
C3A C -0.0310(5) 0.7284(3) 0.7582(3) 0.0588(10) Uani 1 1 d . . .
H3A H -0.0754 0.7648 0.8019 0.084(3) Uiso 1 1 calc R . .
C4A C 0.0037(5) 0.7707(3) 0.6813(3) 0.0619(11) Uani 1 1 d . . .
C5A C 0.0692(5) 0.7199(3) 0.6178(3) 0.0585(10) Uani 1 1 d . . .
H5A H 0.0966 0.7513 0.5662 0.084(3) Uiso 1 1 calc R . .
C6A C 0.0949(4) 0.6225(3) 0.6295(2) 0.0512(9) Uani 1 1 d . . .
O1B O 0.4701(4) 0.2076(2) 0.84759(19) 0.0708(8) Uani 1 1 d . . .
N1B N 0.6862(5) 0.2603(3) 0.9978(3) 0.0727(10) Uani 1 1 d . . .
O2B O 0.6808(6) 0.3351(3) 0.9575(3) 0.1136(14) Uani 1 1 d . . .
O3B O 0.7258(6) 0.2655(3) 1.0738(3) 0.1143(14) Uani 1 1 d . . .
N2B N 0.7730(6) -0.0869(4) 0.9862(3) 0.0836(12) Uani 1 1 d . . .
O4B O 0.8573(5) -0.0639(3) 1.0524(3) 0.1020(13) Uani 1 1 d . . .
O5B O 0.7458(7) -0.1719(4) 0.9509(3) 0.1400(19) Uani 1 1 d . . .
N3B N 0.4154(6) 0.0093(4) 0.7661(3) 0.0861(12) Uani 1 1 d . . .
O6B O 0.3962(11) 0.0711(5) 0.7179(4) 0.208(4) Uani 1 1 d . . .
O7B O 0.3532(8) -0.0758(4) 0.7514(4) 0.173(3) Uani 1 1 d . . .
C1B C 0.5421(4) 0.1424(3) 0.8773(2) 0.0510(9) Uani 1 1 d . . .
C2B C 0.6508(4) 0.1596(3) 0.9525(2) 0.0492(9) Uani 1 1 d . . .
C3B C 0.7234(4) 0.0862(3) 0.9880(2) 0.0562(10) Uani 1 1 d . . .
H3B H 0.7911 0.1017 1.0391 0.084(3) Uiso 1 1 calc R . .
C4B C 0.6970(5) -0.0101(3) 0.9485(3) 0.0581(11) Uani 1 1 d . . .
C5B C 0.5956(5) -0.0348(3) 0.8757(3) 0.0599(10) Uani 1 1 d . . .
H5B H 0.5768 -0.1017 0.8492 0.084(3) Uiso 1 1 calc R . .
C6B C 0.5226(5) 0.0391(3) 0.8423(3) 0.0564(10) Uani 1 1 d . . .
C1S C 0.4797(18) -0.0424(9) 0.4860(8) 0.102(4) Uani 0.50 1 d P . .
C2S C 0.3594(12) 0.0173(8) 0.4762(7) 0.181(4) Uani 1 1 d . . .
O1S O 0.4313(18) -0.1280(10) 0.4609(13) 0.232(8) Uani 0.50 1 d P . .
H1NA H 0.243(4) 0.459(2) 0.818(2) 0.031(9) Uiso 1 1 d . . .
H1NB H 0.355(5) 0.394(3) 0.796(3) 0.058(11) Uiso 1 1 d . . .
H2NA H 0.205(8) 0.202(5) 0.841(4) 0.13(2) Uiso 1 1 d . . .
H3NA H 0.115(6) 0.346(4) 0.648(3) 0.091(17) Uiso 1 1 d . . .
H3NB H 0.135(5) 0.274(3) 0.715(3) 0.079(14) Uiso 1 1 d . . .
H4NA H 0.489(4) 0.283(3) 0.717(2) 0.046(10) Uiso 1 1 d . . .

loop_
_atom_site_aniso_label
_atom_site_aniso_U_11
_atom_site_aniso_U_22
_atom_site_aniso_U_33
_atom_site_aniso_U_23
_atom_site_aniso_U_13
_atom_site_aniso_U_12
N1 0.0449(17) 0.0559(19) 0.0342(17) 0.0061(14) 0.0025(14) 0.0135(15)
N2 0.0521(18) 0.0544(18) 0.0432(18) 0.0094(14) 0.0046(14) 0.0119(15)
N3 0.0564(19) 0.050(2) 0.044(2) 0.0064(16) 0.0072(15) 0.0082(15)
N4 0.0576(19) 0.0495(19) 0.0441(18) 0.0108(15) 0.0069(14) 0.0182(16)
C1 0.052(2) 0.050(2) 0.043(2) 0.0030(17) 0.0023(16) 0.0015(17)
C2 0.069(3) 0.054(2) 0.055(2) -0.0031(19) 0.011(2) 0.0019(19)
C3 0.081(3) 0.055(2) 0.074(3) 0.013(2) 0.000(2) 0.005(2)
C4 0.071(3) 0.077(3) 0.050(2) 0.016(2) 0.007(2) -0.005(2)
C5 0.055(2) 0.069(3) 0.046(2) 0.0021(19) 0.0103(18) 0.0015(19)
C6 0.0434(19) 0.055(2) 0.045(2) 0.0006(17) 0.0021(16) 0.0015(16)
C7 0.066(2) 0.060(2) 0.041(2) -0.0025(18) 0.0042(18) 0.0024(19)
C8 0.061(2) 0.064(2) 0.0339(19) 0.0102(17) 0.0080(17) 0.0187(19)
C9 0.057(2) 0.058(2) 0.046(2) 0.0150(18) 0.0148(17) 0.0189(18)
C10 0.065(3) 0.070(3) 0.059(3) 0.012(2) 0.008(2) -0.002(2)
C11 0.065(3) 0.103(4) 0.083(4) 0.017(3) -0.007(3) -0.009(3)
C12 0.054(2) 0.072(3) 0.059(3) 0.004(2) 0.0025(19) -0.003(2)
C13 0.063(2) 0.065(2) 0.046(2) -0.0017(19) 0.0100(18) 0.012(2)
C14 0.063(2) 0.068(3) 0.041(2) 0.0037(19) 0.0138(18) 0.011(2)
C15 0.052(2) 0.070(3) 0.056(2) 0.004(2) 0.0038(18) 0.021(2)
O1A 0.0764(18) 0.0655(17) 0.0431(15) 0.0069(13) 0.0048(13) 0.0295(14)
N1A 0.063(2) 0.071(2) 0.0411(18) -0.0037(17) 0.0052(15) 0.0203(17)
O2A 0.166(4) 0.086(2) 0.060(2) 0.0242(18) 0.036(2) 0.060(2)
O3A 0.114(3) 0.155(4) 0.062(2) 0.011(2) 0.025(2) 0.071(3)
N2A 0.116(4) 0.062(3) 0.099(4) 0.013(3) -0.013(3) 0.026(2)
O4A 0.176(4) 0.066(2) 0.145(4) -0.005(3) 0.003(3) 0.049(3)
O5A 0.164(4) 0.087(3) 0.128(4) 0.046(3) -0.004(3) 0.046(3)
N3A 0.061(2) 0.093(3) 0.044(2) 0.0143(19) 0.0086(16) 0.025(2)
O6A 0.127(3) 0.140(3) 0.067(2) 0.035(2) 0.045(2) 0.037(3)
O7A 0.127(3) 0.097(3) 0.0559(19) 0.0071(17) 0.0210(18) 0.060(2)
C1A 0.0431(19) 0.050(2) 0.042(2) 0.0011(16) -0.0027(15) 0.0110(16)
C2A 0.0479(19) 0.054(2) 0.038(2) 0.0018(16) -0.0008(15) 0.0098(17)
C3A 0.059(2) 0.058(2) 0.058(3) -0.009(2) -0.0069(19) 0.0139(19)
C4A 0.065(2) 0.050(2) 0.071(3) 0.009(2) -0.012(2) 0.0121(19)
C5A 0.056(2) 0.066(3) 0.052(2) 0.014(2) -0.0017(18) 0.009(2)
C6A 0.048(2) 0.068(2) 0.040(2) 0.0104(18) 0.0026(16) 0.0148(18)
O1B 0.0762(19) 0.0749(19) 0.072(2) 0.0229(15) 0.0037(15) 0.0370(16)
N1B 0.069(2) 0.078(3) 0.074(3) -0.001(2) 0.008(2) 0.0192(19)
O2B 0.143(4) 0.064(2) 0.136(4) 0.004(2) -0.021(3) 0.032(2)
O3B 0.150(4) 0.115(3) 0.066(3) -0.023(2) 0.000(2) 0.007(3)
N2B 0.094(3) 0.085(3) 0.086(3) 0.042(3) 0.014(2) 0.042(2)
O4B 0.099(3) 0.123(3) 0.096(3) 0.054(2) -0.005(2) 0.042(2)
O5B 0.214(5) 0.089(3) 0.141(4) 0.026(3) -0.013(4) 0.088(3)
N3B 0.104(3) 0.071(3) 0.081(3) -0.003(2) -0.032(2) 0.022(2)
O6B 0.335(9) 0.132(4) 0.140(5) 0.001(4) -0.150(6) 0.041(5)
O7B 0.199(5) 0.099(4) 0.204(6) -0.040(4) -0.116(5) 0.029(3)
C1B 0.047(2) 0.060(2) 0.052(2) 0.0143(18) 0.0148(17) 0.0190(18)
C2B 0.049(2) 0.055(2) 0.046(2) 0.0041(18) 0.0104(17) 0.0138(17)
C3B 0.049(2) 0.079(3) 0.045(2) 0.020(2) 0.0088(17) 0.017(2)
C4B 0.063(2) 0.059(3) 0.061(3) 0.026(2) 0.015(2) 0.025(2)
C5B 0.066(2) 0.056(2) 0.061(3) 0.014(2) 0.011(2) 0.016(2)
C6B 0.059(2) 0.060(2) 0.051(2) 0.0104(19) 0.0007(18) 0.0127(19)
C1S 0.124(10) 0.068(7) 0.115(10) -0.016(7) 0.005(8) 0.029(7)
C2S 0.142(7) 0.199(9) 0.204(10) -0.068(8) -0.050(7) 0.073(7)
O1S 0.172(12) 0.114(9) 0.41(3) -0.048(12) -0.018(13) 0.037(8)

loop_
_atom_type_symbol
_atom_type_description
_atom_type_scat_dispersion_real
_atom_type_scat_dispersion_imag
_atom_type_scat_source
C C 0.0033 0.0016 'International Tables Vol C Tables 4.2.6.8 and 6.1.1.4'
H H 0.0000 0.0000 'International Tables Vol C Tables 4.2.6.8 and 6.1.1.4'
N N 0.0061 0.0033 'International Tables Vol C Tables 4.2.6.8 and 6.1.1.4'
O O 0.0106 0.0060 'International Tables Vol C Tables 4.2.6.8 and 6.1.1.4'

loop_
_geom_angle_atom_site_label_1
_geom_angle_atom_site_label_2
_geom_angle_atom_site_label_3
_geom_angle
_geom_angle_site_symmetry_1
_geom_angle_site_symmetry_3
_geom_angle_publ_flag
C8 N1 C7 114.4(3) . . ?
C10 N2 C9 113.0(3) . . ?
C13 N3 C12 114.1(3) . . ?
C14 N4 C15 112.2(3) . . ?
C2 C1 C6 119.5(3) . . ?
C2 C1 C7 119.1(3) . . ?
C6 C1 C7 121.4(3) . . ?
C1 C2 C3 121.1(4) . . ?
C4 C3 C2 119.2(4) . . ?
C3 C4 C5 120.4(4) . . ?
C4 C5 C6 121.1(4) . . ?
C5 C6 C1 118.7(3) . . ?
C5 C6 C15 119.6(3) . . ?
C1 C6 C15 121.7(3) . . ?
N1 C7 C1 110.0(3) . . ?
N1 C8 C9 110.4(3) . . ?
N2 C9 C8 111.1(3) . . ?
C11 C10 N2 112.2(4) . . ?
C10 C11 C12 117.0(4) . . ?
N3 C12 C11 111.2(4) . . ?
N3 C13 C14 111.5(3) . . ?
N4 C14 C13 111.7(3) . . ?
N4 C15 C6 110.6(3) . . ?
O1A O1A C1A 0(10) 1 . ?
O3A N1A O2A 121.3(4) . 1 ?
O3A N1A O2A 121.3(4) . . ?
O2A N1A O2A 0.0(3) 1 . ?
O3A N1A C2A 118.8(3) . . ?
O2A N1A C2A 119.9(3) 1 . ?
O2A N1A C2A 119.9(3) . . ?
O2A O2A N1A 0(10) 1 . ?
O4A N2A O5A 123.2(5) . . ?
O4A N2A C4A 118.9(5) . . ?
O5A N2A C4A 117.8(5) . . ?
O7A N3A O7A 0.0(3) 1 . ?
O7A N3A O6A 122.1(4) 1 . ?
O7A N3A O6A 122.1(4) . . ?
O7A N3A C6A 121.0(3) 1 . ?
O7A N3A C6A 121.0(3) . . ?
O6A N3A C6A 117.0(4) . . ?
O7A O7A N3A 0(10) 1 . ?
O1A C1A O1A 0.0(2) 1 . ?
O1A C1A C6A 124.6(3) 1 . ?
O1A C1A C6A 124.6(3) . . ?
O1A C1A C2A 123.3(3) 1 . ?
O1A C1A C2A 123.3(3) . . ?
C6A C1A C2A 112.1(3) . . ?
C3A C2A C1A 124.6(3) . . ?
C3A C2A N1A 116.2(3) . . ?
C1A C2A N1A 119.2(3) . . ?
C2A C3A C4A 119.0(4) . . ?
C5A C4A C3A 121.4(4) . . ?
C5A C4A N2A 119.6(4) . . ?
C3A C4A N2A 119.0(4) . . ?
C4A C5A C6A 119.4(4) . . ?
C5A C6A C1A 123.5(3) . . ?
C5A C6A N3A 116.6(3) . . ?
C1A C6A N3A 119.9(3) . . ?
O1B O1B C1B 0(10) 1 . ?
O2B N1B O3B 123.2(5) . . ?
O2B N1B C2B 118.5(4) . . ?
O3B N1B C2B 118.3(4) . . ?
O4B N2B O5B 123.8(4) . . ?
O4B N2B C4B 118.4(5) . . ?
O5B N2B C4B 117.8(5) . . ?
O7B N3B O6B 120.2(5) . . ?
O7B N3B C6B 119.9(5) . . ?
O6B N3B C6B 119.8(5) . . ?
O1B C1B O1B 0.0(4) 1 . ?
O1B C1B C2B 124.2(4) 1 . ?
O1B C1B C2B 124.2(4) . . ?
O1B C1B C6B 124.4(4) 1 . ?
O1B C1B C6B 124.4(4) . . ?
C2B C1B C6B 111.4(3) . . ?
C3B C2B C1B 124.3(4) . . ?
C3B C2B N1B 115.9(4) . . ?
C1B C2B N1B 119.7(3) . . ?
C2B C3B C4B 119.2(4) . . ?
C5B C4B C3B 121.3(4) . . ?
C5B C4B N2B 119.7(4) . . ?
C3B C4B N2B 118.9(4) . . ?
C6B C5B C4B 118.4(4) . . ?
C5B C6B C1B 125.4(4) . . ?
C5B C6B N3B 116.5(4) . . ?
C1B C6B N3B 118.2(4) . . ?
O1S C1S C1S 176(2) . 2_656 ?
O1S C1S C2S 112.8(14) . . ?
C1S C1S C2S 65.1(11) 2_656 . ?
O1S C1S C2S 117.1(13) . 2_656 ?
C1S C1S C2S 64.9(13) 2_656 2_656 ?
C2S C1S C2S 130.0(10) . 2_656 ?
C1S C2S C1S 50.0(10) . 2_656 ?

loop_
_geom_bond_atom_site_label_1
_geom_bond_atom_site_label_2
_geom_bond_distance
_geom_bond_site_symmetry_2
_geom_bond_publ_flag
N1 C8 1.483(5) . ?
N1 C7 1.495(5) . ?
N2 C10 1.470(5) . ?
N2 C9 1.486(5) . ?
N3 C13 1.473(5) . ?
N3 C12 1.497(5) . ?
N4 C14 1.466(5) . ?
N4 C15 1.470(5) . ?
C1 C2 1.386(5) . ?
C1 C6 1.398(5) . ?
C1 C7 1.504(5) . ?
C2 C3 1.388(6) . ?
C3 C4 1.373(6) . ?
C4 C5 1.379(6) . ?
C5 C6 1.392(5) . ?
C6 C15 1.506(5) . ?
C8 C9 1.509(5) . ?
C10 C11 1.457(6) . ?
C11 C12 1.498(6) . ?
C13 C14 1.502(5) . ?
O1A O1A 0.000(10) 1 ?
O1A C1A 1.250(4) . ?
N1A O3A 1.204(4) . ?
N1A O2A 1.204(4) 1 ?
N1A O2A 1.204(4) . ?
N1A C2A 1.454(5) . ?
O2A O2A 0.000(13) 1 ?
N2A O4A 1.208(6) . ?
N2A O5A 1.222(6) . ?
N2A C4A 1.447(6) . ?
N3A O7A 1.207(5) 1 ?
N3A O7A 1.207(5) . ?
N3A O6A 1.238(5) . ?
N3A C6A 1.454(5) . ?
O7A O7A 0.000(14) 1 ?
C1A O1A 1.250(4) 1 ?
C1A C6A 1.441(5) . ?
C1A C2A 1.445(5) . ?
C2A C3A 1.358(5) . ?
C3A C4A 1.382(6) . ?
C4A C5A 1.369(6) . ?
C5A C6A 1.380(5) . ?
O1B O1B 0.000(6) 1 ?
O1B C1B 1.244(4) . ?
N1B O2B 1.219(5) . ?
N1B O3B 1.223(5) . ?
N1B C2B 1.466(6) . ?
N2B O4B 1.219(6) . ?
N2B O5B 1.219(6) . ?
N2B C4B 1.441(5) . ?
N3B O7B 1.163(6) . ?
N3B O6B 1.179(6) . ?
N3B C6B 1.449(6) . ?
C1B O1B 1.244(4) 1 ?
C1B C2B 1.435(6) . ?
C1B C6B 1.441(6) . ?
C2B C3B 1.374(5) . ?
C3B C4B 1.379(6) . ?
C4B C5B 1.376(6) . ?
C5B C6B 1.368(5) . ?
C1S O1S 1.180(14) . ?
C1S C1S 1.18(2) 2_656 ?
C1S C2S 1.393(14) . ?
C1S C2S 1.395(15) 2_656 ?
C2S C1S 1.395(15) 2_656 ?

loop_
_geom_hbond_atom_site_label_D
_geom_hbond_atom_site_label_H
_geom_hbond_atom_site_label_A
_geom_hbond_distance_DH
_geom_hbond_distance_HA
_geom_hbond_distance_DA
_geom_hbond_angle_DHA
_geom_hbond_site_symmetry_A
N1 H1NA O1A 0.79(3) 2.08(4) 2.813(4) 154(3) 1
N1 H1NA O2A 0.79(3) 2.37(3) 2.966(5) 133(3) 1
N2 H2NA O1B 0.95(6) 2.15(6) 2.975(4) 144(5) 1
N2 H2NA O4B 0.95(6) 2.55(6) 3.145(5) 121(5) 2_657
N3 H3NA O1A 0.84(5) 2.16(5) 2.856(4) 140(5) 1
N3 H3NA O7A 0.84(5) 2.36(6) 3.107(5) 149(5) 1
N4 H4NA O1B 0.85(4) 2.34(4) 2.933(4) 128(3) 1
